data_7242298
loop_
_publ_author_name
'Li, Yiming'
'Wang, Yuhong'
'Yang, Tilong'
'Lin, Zhenyang'
'Jiang, Xuefeng'

_publ_section_title
;
 Selenium-catalyzed intramolecular atom- and redox-economical
 transformation of o-nitrotoluenes into anthranilic acids
;
_journal_issue 8
_journal_name_full 'Green Chemistry'
_journal_page_first 2986
_journal_page_last 2991
_journal_paper_doi 10.1039/D0GC04407E
_journal_volume 23
_journal_year 2021
_chemical_absolute_configuration ad
_chemical_formula_moiety 'C17 H26 N2 O4'
_chemical_formula_sum 'C17 H26 N2 O4'
_chemical_formula_weight 322.40
_space_group_crystal_system orthorhombic
_space_group_IT_number 19
_space_group_name_Hall 'P 2ac 2ab'
_space_group_name_H-M_alt 'P 21 21 21'
_atom_sites_solution_hydrogens geom
_atom_sites_solution_primary dual
_audit_creation_date 2019-03-27
_audit_creation_method
;
Olex2 1.2
(compiled 2018.05.29 svn.r3508 for OlexSys, GUI svn.r5506)
;
_audit_update_record
;
2020-03-18 deposited with the CCDC.	2021-02-19 downloaded from the CCDC.
;
_cell_angle_alpha 90
_cell_angle_beta 90
_cell_angle_gamma 90
_cell_formula_units_Z 4
_cell_length_a 7.90480(10)
_cell_length_b 11.22760(10)
_cell_length_c 19.3205(2)
_cell_measurement_reflns_used 28585
_cell_measurement_temperature 293(2)
_cell_measurement_theta_max 74.1190
_cell_measurement_theta_min 4.5450
_cell_volume 1714.73(3)
_computing_cell_refinement 'CrysAlisPro 1.171.39.32a (Rigaku OD, 2017)'
_computing_data_collection 'CrysAlisPro 1.171.39.32a (Rigaku OD, 2017)'
_computing_data_reduction 'CrysAlisPro 1.171.39.32a (Rigaku OD, 2017)'
_computing_molecular_graphics 'Olex2 (Dolomanov et al., 2009)'
_computing_publication_material 'Olex2 (Dolomanov et al., 2009)'
_computing_structure_refinement 'ShelXL (Sheldrick, 2015)'
_computing_structure_solution 'ShelXT (Sheldrick, 2015)'
_diffrn_ambient_temperature 293(2)
_diffrn_detector 'CCD plate'
_diffrn_measured_fraction_theta_full 0.993
_diffrn_measured_fraction_theta_max 0.992
_diffrn_measurement_details
;
List of Runs (angles in degrees, time in seconds):

  # Type    Start    End  Width  t~exp~   \w     \q     \k     \f   Frames
#--------------------------------------------------------------------------
  1  \w    -29.00  31.00   1.00    1.00    --    0.00  77.00 -82.00   60
  2  \w     65.00 113.00   1.00    1.00    --   95.80  77.00 -82.00   48
  3  \w     38.00 126.00   1.00    1.00    --   95.80 -77.00 151.00   88
  4  \w      8.00  36.00   1.00    1.00    --   95.80 -77.00 151.00   28
  5  \w     36.00  85.00   1.00    1.00    --    0.00  77.00 -82.00   49
  6  \w     14.00  89.00   1.00    1.00    --    0.00  38.00   0.00   75
  7  \w     46.00  78.00   1.00    1.00    --    0.00  57.00-120.00   32
  8  \w    -84.00 -59.00   1.00    1.00    --    0.00 -77.00 151.00   25
  9  \w    -17.00  12.00   1.00    1.00    --    0.00  57.00   0.00   29
 10  \w    -84.00  20.00   1.00    1.00    --    0.00 -57.00  60.00  104
 11  \w    -18.00  15.00   1.00    1.00    --    0.00  38.00-150.00   33
 12  \w     36.00  61.00   1.00    1.00    --    0.00  57.00   0.00   25
 13  \w     17.00  87.00   1.00    1.00    --    0.00  38.00  90.00   70
 14  \w    -22.00  88.00   1.00    1.00    --    0.00  57.00 150.00  110
 15  \w    -19.00   6.00   1.00    1.00    --    0.00  38.00  90.00   25
 16  \w    -33.00  27.00   1.00    1.00    --    0.00 -77.00 151.00   60
 17  \w    -23.00  40.00   1.00    1.00    --    0.00  57.00-120.00   63
 18  \w     63.00  89.00   1.00    1.00    --   95.80  82.00  90.00   26
 19  \w     63.00  89.00   1.00    1.00    --   95.80  82.00  30.00   26
 20  \w     71.00  97.00   1.00    1.00    --   95.80  61.00 120.00   26
 21  \w     63.00  88.00   1.00    1.00    --   95.80  82.00   0.00   25
 22  \w     72.00 184.00   1.00    1.00    --   95.80  56.00 -94.02  112
 23  \w     71.00 164.00   1.00    1.00    --   95.80  61.00 150.00   93
 24  \w    111.00 185.00   1.00    1.00    --   95.80  82.00-120.00   74
 25  \w     65.00  90.00   1.00    1.00    --   95.80  77.00  90.00   25
 26  \w    144.00 179.00   1.00    1.00    --   95.80  77.00  17.74   35
 27  \w     63.00  89.00   1.00    1.00    --   95.80  82.00 120.00   26
 28  \w     65.00  90.00   1.00    1.00    --   95.80  77.00  60.00   25
 29  \w    113.00 139.00   1.00    1.00    --   95.80  77.00  60.00   26
 30  \w     68.00 171.00   1.00    1.00    --   95.80  70.00-123.30  103
 31  \w     65.00 105.00   1.00    1.00    --   95.80  77.00  -5.61   40
 32  \w     65.00 107.00   1.00    1.00    --   95.80  77.00-180.00   42
 33  \w    101.00 127.00   1.00    1.00    --   95.80  82.00-150.00   26
 34  \w     73.00 138.00   1.00    1.00    --   95.80  61.00  90.00   65
 35  \w     65.00  90.00   1.00    1.00    --   95.80  77.00  17.74   25
 36  \w     71.00 110.00   1.00    1.00    --   95.80  59.00 166.93   39
 37  \w     63.00  88.00   1.00    1.00    --   95.80  82.00-150.00   25
 38  \w     63.00  88.00   1.00    1.00    --   95.80  82.00-120.00   25
 39  \w     73.00 185.00   1.00    1.00    --   95.80  53.00  -5.60  112
 40  \w    150.00 179.00   1.00    1.00    --   95.80  82.00 -30.00   29
 41  \w     65.00  90.00   1.00    1.00    --   95.80  77.00 -90.00   25
 42  \w     65.00  90.00   1.00    1.00    --   95.80  77.00-150.00   25
 43  \w     63.00  88.00   1.00    1.00    --   95.80  82.00 -30.00   25
 44  \w     74.00 107.00   1.00    1.00    --   95.80  49.00  61.49   33
 45  \w    113.00 184.00   1.00    1.00    --   95.80  49.00  61.49   71
 46  \w     71.00 112.00   1.00    1.00    --   95.80  61.00  60.00   41
 47  \w     65.00  91.00   1.00    1.00    --   95.80  77.00 -60.00   26
 48  \w    157.00 182.00   1.00    1.00    --   95.80  77.00 -60.00   25
 49  \w     23.00 128.00   1.00    1.00    --   95.80 -82.00 -60.00  105
 50  \w     64.00  90.00   1.00    1.00    --   95.80  82.00 -60.00   26
 51  \w    148.00 177.00   1.00    1.00    --   95.80  82.00 150.00   29
 52  \w     63.00  88.00   1.00    1.00    --   95.80  82.00 150.00   25
 53  \w     12.00  38.00   1.00    1.00    --   95.80 -82.00-120.00   26
 54  \w     56.00 126.00   1.00    1.00    --   95.80 -82.00-120.00   70
 55  \w     75.00 179.00   1.00    1.00    --   95.80  45.00 -30.00  104
 56  \w     78.00 105.00   1.00    1.00    --   95.80  45.00 150.00   27
 57  \w    122.00 148.00   1.00    1.00    --   95.80  45.00 150.00   26
 58  \w     75.00 100.00   1.00    1.00    --   95.80  52.00 110.64   25
 59  \w      6.00  50.00   1.00    1.00    --   95.80 -82.00  90.00   44
 60  \w     58.00 125.00   1.00    1.00    --   95.80 -82.00  90.00   67
 61  \w    145.00 170.00   1.00    1.00    --   95.80  72.00 -96.83   25
 62  \w     69.00 157.00   1.00    1.00    --   95.80  66.00-150.04   88
 63  \w    138.00 183.00   1.00    1.00    --   95.80  82.00  90.00   45
 64  \w     67.00  92.00   1.00    1.00    --   95.80  72.00 -96.83   25
 65  \w    116.00 183.00   1.00    1.00    --   95.80  61.00 120.00   67
 66  \w     79.00 126.00   1.00    1.00    --   95.80 -82.00   0.00   47
 67  \w     63.00 183.00   1.00    1.00    --   95.80  82.00 160.27  120
;
_diffrn_measurement_device 'four-circle diffractometer'
_diffrn_measurement_device_type 'XtaLAB AFC12 (RINC): Kappa dual home/near'
_diffrn_measurement_method '\w scans'
_diffrn_orient_matrix_type 'CrysAlisPro convention (1999,Acta A55,543-557)'
_diffrn_orient_matrix_UB_11 0.1362294000
_diffrn_orient_matrix_UB_12 0.0238668000
_diffrn_orient_matrix_UB_13 -0.0552716000
_diffrn_orient_matrix_UB_21 -0.0493223000
_diffrn_orient_matrix_UB_22 -0.1161824000
_diffrn_orient_matrix_UB_23 -0.0372863000
_diffrn_orient_matrix_UB_31 -0.1304696000
_diffrn_orient_matrix_UB_32 0.0690094000
_diffrn_orient_matrix_UB_33 -0.0436633000
_diffrn_radiation_monochromator graphite
_diffrn_radiation_probe x-ray
_diffrn_radiation_type CuK\a
_diffrn_radiation_wavelength 1.54184
_diffrn_reflns_av_R_equivalents 0.0860
_diffrn_reflns_av_unetI/netI 0.0273
_diffrn_reflns_Laue_measured_fraction_full 0.993
_diffrn_reflns_Laue_measured_fraction_max 0.992
_diffrn_reflns_limit_h_max 9
_diffrn_reflns_limit_h_min -9
_diffrn_reflns_limit_k_max 13
_diffrn_reflns_limit_k_min -14
_diffrn_reflns_limit_l_max 24
_diffrn_reflns_limit_l_min -24
_diffrn_reflns_number 41359
_diffrn_reflns_point_group_measured_fraction_full 0.995
_diffrn_reflns_point_group_measured_fraction_max 0.989
_diffrn_reflns_theta_full 67.684
_diffrn_reflns_theta_max 74.538
_diffrn_reflns_theta_min 4.555
_diffrn_source 'fine-focus sealed X-ray tube'
_diffrn_source_type 'Enhance (Cu) X-ray Source'
_exptl_absorpt_coefficient_mu 0.725
_exptl_absorpt_correction_T_max 1.00000
_exptl_absorpt_correction_T_min 0.24280
_exptl_absorpt_correction_type multi-scan
_exptl_absorpt_process_details
;
CrysAlisPro 1.171.39.32a (Rigaku Oxford Diffraction, 2017)
Empirical absorption correction using spherical harmonics,
 implemented in SCALE3 ABSPACK scaling algorithm.
;
_exptl_crystal_colour 'clear light colourless'
_exptl_crystal_colour_lustre clear
_exptl_crystal_colour_modifier light
_exptl_crystal_colour_primary colourless
_exptl_crystal_density_diffrn 1.249
_exptl_crystal_description block
_exptl_crystal_F_000 696
_exptl_crystal_size_max 0.42
_exptl_crystal_size_mid 0.36
_exptl_crystal_size_min 0.32
_refine_diff_density_max 0.202
_refine_diff_density_min -0.154
_refine_diff_density_rms 0.033
_refine_ls_abs_structure_details
;
 Flack x determined using 1417 quotients [(I+)-(I-)]/[(I+)+(I-)]
 (Parsons, Flack and Wagner, Acta Cryst. B69 (2013) 249-259).
;
_refine_ls_abs_structure_Flack 0.08(6)
_refine_ls_extinction_coef 0.0070(6)
_refine_ls_extinction_expression Fc^*^=kFc[1+0.001xFc^2^\l^3^/sin(2\q)]^-1/4^
_refine_ls_extinction_method 'SHELXL-2016/6 (Sheldrick 2016)'
_refine_ls_goodness_of_fit_ref 1.037
_refine_ls_hydrogen_treatment constr
_refine_ls_matrix_type full
_refine_ls_number_parameters 214
_refine_ls_number_reflns 3463
_refine_ls_number_restraints 0
_refine_ls_restrained_S_all 1.037
_refine_ls_R_factor_all 0.0277
_refine_ls_R_factor_gt 0.0273
_refine_ls_shift/su_max 0.000
_refine_ls_shift/su_mean 0.000
_refine_ls_structure_factor_coef Fsqd
_refine_ls_weighting_details 'w=1/[\s^2^(Fo^2^)+(0.0392P)^2^+0.2686P] where P=(Fo^2^+2Fc^2^)/3'
_refine_ls_weighting_scheme calc
_refine_ls_wR_factor_gt 0.0710
_refine_ls_wR_factor_ref 0.0712
_reflns_Friedel_coverage 0.729
_reflns_Friedel_fraction_full 0.997
_reflns_Friedel_fraction_max 0.984
_reflns_number_gt 3405
_reflns_number_total 3463
_reflns_threshold_expression 'I > 2\s(I)'
_cod_data_source_file d0gc04407e2.cif
_cod_data_source_block exp_741
_cod_depositor_comments 'Adding full bibliography for 7242297--7242298.cif.'
_cod_database_code 7242298
_shelx_shelxl_version_number 2016/6
_shelx_space_group_comment
;
The symmetry employed for this shelxl refinement is uniquely defined
by the following loop, which should always be used as a source of
symmetry information in preference to the above space-group names.
They are only intended as comments.
;
_shelx_estimated_absorpt_t_max 0.801
_shelx_estimated_absorpt_t_min 0.751
_reflns_odcompleteness_completeness 99.94
_reflns_odcompleteness_iscentric 1
_reflns_odcompleteness_theta 66.97
_olex2_refinement_description
;
1. Fixed Uiso
 At 1.2 times of:
  All C(H) groups, All C(H,H) groups
 At 1.5 times of:
  All C(H,H,H) groups
2.a Ternary CH refined with riding coordinates:
 C7(H7)
2.b Secondary CH2 refined with riding coordinates:
 C9(H9A,H9B), C10(H10A,H10B), C11(H11A,H11B)
2.c Aromatic/amide H refined with riding coordinates:
 C2(H2), C3(H3), C4(H4), C5(H5)
2.d Idealised Me refined as rotating group:
 C13(H13A,H13B,H13C), C14(H14A,H14B,H14C), C15(H15A,H15B,H15C), C16(H16A,H16B,
 H16C), C17(H17A,H17B,H17C)
;
_olex2_submission_special_instructions 'No special instructions were received'
_oxdiff_exptl_absorpt_empirical_details
;
Empirical correction (ABSPACK) includes:
- Absorption correction using spherical harmonics
- Frame scaling
;
_oxdiff_exptl_absorpt_empirical_full_max 4.179
_oxdiff_exptl_absorpt_empirical_full_min 0.310

loop_
_space_group_symop_operation_xyz
'x, y, z'
'-x+1/2, -y, z+1/2'
'-x, y+1/2, -z+1/2'
'x+1/2, -y+1/2, -z'

loop_
_atom_site_label
_atom_site_type_symbol
_atom_site_fract_x
_atom_site_fract_y
_atom_site_fract_z
_atom_site_U_iso_or_equiv
_atom_site_adp_type
_atom_site_occupancy
_atom_site_site_symmetry_order
_atom_site_calc_flag
_atom_site_refinement_flags_posn
_atom_site_refinement_flags_adp
_atom_site_refinement_flags_occupancy
_atom_site_disorder_assembly
_atom_site_disorder_group
O1 O 0.81531(17) 0.81640(11) 0.31083(6) 0.0266(3) Uani 1 1 d . . . . .
O2 O 0.78500(18) 0.76269(12) 0.20370(6) 0.0303(3) Uani 1 1 d . . . . .
O3 O 0.73469(13) 0.50730(9) 0.43285(5) 0.0145(2) Uani 1 1 d . . . . .
O4 O 0.89139(14) 0.55073(11) 0.33235(5) 0.0192(3) Uani 1 1 d . . . . .
N1 N 0.74300(18) 0.76037(12) 0.26501(7) 0.0192(3) Uani 1 1 d . . . . .
N2 N 0.82475(15) 0.54551(11) 0.49555(6) 0.0128(3) Uani 1 1 d . . . . .
C1 C 0.5939(2) 0.68880(14) 0.28341(7) 0.0159(3) Uani 1 1 d . . . . .
C2 C 0.4514(2) 0.70558(14) 0.24246(8) 0.0190(3) Uani 1 1 d . . . . .
H2 H 0.453398 0.758685 0.205523 0.023 Uiso 1 1 calc R . . . .
C3 C 0.3066(2) 0.64182(15) 0.25769(8) 0.0209(3) Uani 1 1 d . . . . .
H3 H 0.209091 0.652776 0.231486 0.025 Uiso 1 1 calc R . . . .
C4 C 0.3071(2) 0.56138(15) 0.31221(8) 0.0206(3) Uani 1 1 d . . . . .
H4 H 0.209711 0.518350 0.322437 0.025 Uiso 1 1 calc R . . . .
C5 C 0.4527(2) 0.54468(14) 0.35175(8) 0.0180(3) Uani 1 1 d . . . . .
H5 H 0.451571 0.489267 0.387529 0.022 Uiso 1 1 calc R . . . .
C6 C 0.59944(19) 0.60902(13) 0.33887(7) 0.0149(3) Uani 1 1 d . . . . .
C7 C 0.76404(18) 0.58912(13) 0.37878(7) 0.0147(3) Uani 1 1 d . . . . .
H7 H 0.799297 0.665136 0.399121 0.018 Uiso 1 1 calc R . . . .
C8 C 0.69189(19) 0.58165(13) 0.54654(7) 0.0156(3) Uani 1 1 d . . . . .
C9 C 0.7860(2) 0.61817(13) 0.61293(7) 0.0172(3) Uani 1 1 d . . . . .
H9A H 0.851140 0.689669 0.603803 0.021 Uiso 1 1 calc R . . . .
H9B H 0.703759 0.636877 0.648575 0.021 Uiso 1 1 calc R . . . .
C10 C 0.9040(2) 0.52160(14) 0.63952(7) 0.0178(3) Uani 1 1 d . . . . .
H10A H 0.839245 0.451571 0.652255 0.021 Uiso 1 1 calc R . . . .
H10B H 0.963482 0.549719 0.680291 0.021 Uiso 1 1 calc R . . . .
C11 C 1.0304(2) 0.49003(14) 0.58311(8) 0.0171(3) Uani 1 1 d . . . . .
H11A H 1.103351 0.426764 0.599768 0.020 Uiso 1 1 calc R . . . .
H11B H 1.100821 0.558962 0.573845 0.020 Uiso 1 1 calc R . . . .
C12 C 0.94673(19) 0.44971(13) 0.51502(7) 0.0148(3) Uani 1 1 d . . . . .
C13 C 0.5546(2) 0.48834(15) 0.56236(8) 0.0202(3) Uani 1 1 d . . . . .
H13A H 0.513963 0.454714 0.519808 0.030 Uiso 1 1 calc GR . . . .
H13B H 0.462520 0.525703 0.586434 0.030 Uiso 1 1 calc GR . . . .
H13C H 0.601564 0.426416 0.590722 0.030 Uiso 1 1 calc GR . . . .
C14 C 0.6054(2) 0.69301(15) 0.51769(8) 0.0211(3) Uani 1 1 d . . . . .
H14A H 0.689742 0.749079 0.502984 0.032 Uiso 1 1 calc GR . . . .
H14B H 0.536403 0.728429 0.553022 0.032 Uiso 1 1 calc GR . . . .
H14C H 0.535783 0.671376 0.478965 0.032 Uiso 1 1 calc GR . . . .
C15 C 0.8712(2) 0.32410(13) 0.52213(9) 0.0205(3) Uani 1 1 d . . . . .
H15A H 0.804201 0.319918 0.563499 0.031 Uiso 1 1 calc GR . . . .
H15B H 0.960972 0.266675 0.524610 0.031 Uiso 1 1 calc GR . . . .
H15C H 0.801242 0.307271 0.482701 0.031 Uiso 1 1 calc GR . . . .
C16 C 1.0853(2) 0.44657(15) 0.45967(8) 0.0179(3) Uani 1 1 d . . . . .
H16A H 1.041700 0.410317 0.418362 0.027 Uiso 1 1 calc GR . . . .
H16B H 1.179708 0.401094 0.476386 0.027 Uiso 1 1 calc GR . . . .
H16C H 1.121452 0.526330 0.449570 0.027 Uiso 1 1 calc GR . . . .
C17 C 0.8539(2) 0.44033(17) 0.29845(9) 0.0263(4) Uani 1 1 d . . . . .
H17A H 0.946469 0.418732 0.268832 0.039 Uiso 1 1 calc GR . . . .
H17B H 0.752977 0.449058 0.271288 0.039 Uiso 1 1 calc GR . . . .
H17C H 0.837171 0.379218 0.332525 0.039 Uiso 1 1 calc GR . . . .

loop_
_atom_site_aniso_label
_atom_site_aniso_U_11
_atom_site_aniso_U_22
_atom_site_aniso_U_33
_atom_site_aniso_U_23
_atom_site_aniso_U_13
_atom_site_aniso_U_12
O1 0.0320(7) 0.0252(6) 0.0227(6) -0.0010(5) -0.0034(5) -0.0121(5)
O2 0.0369(7) 0.0354(7) 0.0184(5) 0.0006(5) 0.0062(5) -0.0141(6)
O3 0.0153(5) 0.0156(5) 0.0126(5) -0.0011(4) -0.0018(4) -0.0022(4)
O4 0.0124(5) 0.0292(6) 0.0161(5) -0.0023(4) 0.0010(4) 0.0005(5)
N1 0.0222(7) 0.0167(6) 0.0186(6) 0.0014(5) -0.0007(5) -0.0029(6)
N2 0.0128(6) 0.0140(6) 0.0117(5) -0.0026(4) -0.0021(4) 0.0000(5)
C1 0.0163(7) 0.0149(7) 0.0167(6) -0.0033(5) 0.0021(6) -0.0008(6)
C2 0.0218(8) 0.0187(8) 0.0166(7) -0.0020(6) -0.0009(6) 0.0044(7)
C3 0.0158(8) 0.0274(8) 0.0194(7) -0.0052(6) -0.0035(6) 0.0041(7)
C4 0.0140(7) 0.0276(8) 0.0202(7) -0.0045(6) 0.0010(6) -0.0026(7)
C5 0.0179(7) 0.0197(8) 0.0164(6) -0.0020(6) 0.0016(6) -0.0017(6)
C6 0.0149(7) 0.0150(7) 0.0149(6) -0.0039(5) 0.0006(5) 0.0013(6)
C7 0.0132(7) 0.0173(7) 0.0136(6) 0.0000(5) 0.0014(5) -0.0012(6)
C8 0.0154(7) 0.0163(7) 0.0152(7) -0.0013(5) 0.0018(5) 0.0021(6)
C9 0.0215(8) 0.0156(7) 0.0144(6) -0.0017(6) 0.0012(6) 0.0000(6)
C10 0.0190(7) 0.0190(7) 0.0153(6) 0.0011(5) -0.0017(6) -0.0010(6)
C11 0.0162(7) 0.0179(7) 0.0171(7) 0.0026(6) -0.0022(6) 0.0011(6)
C12 0.0140(7) 0.0127(7) 0.0176(7) 0.0005(5) 0.0006(6) 0.0015(6)
C13 0.0156(7) 0.0242(8) 0.0209(7) -0.0016(6) 0.0027(6) -0.0027(6)
C14 0.0230(8) 0.0219(8) 0.0184(7) -0.0017(6) 0.0008(6) 0.0087(7)
C15 0.0234(8) 0.0123(7) 0.0257(8) 0.0003(6) 0.0028(7) 0.0014(6)
C16 0.0159(7) 0.0194(7) 0.0184(7) -0.0001(6) 0.0011(6) 0.0035(6)
C17 0.0198(8) 0.0378(10) 0.0214(8) -0.0126(7) -0.0037(6) 0.0093(7)

loop_
_atom_type_symbol
_atom_type_description
_atom_type_scat_dispersion_real
_atom_type_scat_dispersion_imag
_atom_type_scat_source
C C 0.0181 0.0091 'International Tables Vol C Tables 4.2.6.8 and 6.1.1.4'
H H 0.0000 0.0000 'International Tables Vol C Tables 4.2.6.8 and 6.1.1.4'
N N 0.0311 0.0180 'International Tables Vol C Tables 4.2.6.8 and 6.1.1.4'
O O 0.0492 0.0322 'International Tables Vol C Tables 4.2.6.8 and 6.1.1.4'

loop_
_geom_angle_atom_site_label_1
_geom_angle_atom_site_label_2
_geom_angle_atom_site_label_3
_geom_angle
_geom_angle_site_symmetry_1
_geom_angle_site_symmetry_3
_geom_angle_publ_flag
C7 O3 N2 109.93(10) . . ?
C7 O4 C17 113.96(12) . . ?
O1 N1 O2 123.91(14) . . ?
O1 N1 C1 118.63(12) . . ?
O2 N1 C1 117.43(13) . . ?
O3 N2 C8 106.38(10) . . ?
O3 N2 C12 108.08(10) . . ?
C12 N2 C8 118.88(11) . . ?
C2 C1 N1 115.99(13) . . ?
C2 C1 C6 123.30(14) . . ?
C6 C1 N1 120.70(14) . . ?
C1 C2 H2 120.7 . . ?
C3 C2 C1 118.70(14) . . ?
C3 C2 H2 120.7 . . ?
C2 C3 H3 120.1 . . ?
C2 C3 C4 119.76(15) . . ?
C4 C3 H3 120.1 . . ?
C3 C4 H4 119.8 . . ?
C3 C4 C5 120.40(15) . . ?
C5 C4 H4 119.8 . . ?
C4 C5 H5 119.3 . . ?
C6 C5 C4 121.42(15) . . ?
C6 C5 H5 119.3 . . ?
C1 C6 C7 120.48(13) . . ?
C5 C6 C1 116.40(14) . . ?
C5 C6 C7 122.97(13) . . ?
O3 C7 O4 112.83(12) . . ?
O3 C7 C6 109.20(12) . . ?
O3 C7 H7 108.5 . . ?
O4 C7 C6 109.27(11) . . ?
O4 C7 H7 108.5 . . ?
C6 C7 H7 108.5 . . ?
N2 C8 C9 106.38(12) . . ?
N2 C8 C13 116.18(12) . . ?
N2 C8 C14 107.18(12) . . ?
C9 C8 C13 110.90(12) . . ?
C14 C8 C9 107.58(12) . . ?
C14 C8 C13 108.26(13) . . ?
C8 C9 H9A 109.0 . . ?
C8 C9 H9B 109.0 . . ?
H9A C9 H9B 107.8 . . ?
C10 C9 C8 112.87(13) . . ?
C10 C9 H9A 109.0 . . ?
C10 C9 H9B 109.0 . . ?
C9 C10 H10A 109.9 . . ?
C9 C10 H10B 109.9 . . ?
C9 C10 C11 109.10(12) . . ?
H10A C10 H10B 108.3 . . ?
C11 C10 H10A 109.9 . . ?
C11 C10 H10B 109.9 . . ?
C10 C11 H11A 108.9 . . ?
C10 C11 H11B 108.9 . . ?
C10 C11 C12 113.50(13) . . ?
H11A C11 H11B 107.7 . . ?
C12 C11 H11A 108.9 . . ?
C12 C11 H11B 108.9 . . ?
N2 C12 C11 106.30(12) . . ?
N2 C12 C15 115.63(12) . . ?
N2 C12 C16 107.62(12) . . ?
C15 C12 C11 111.11(13) . . ?
C16 C12 C11 107.22(12) . . ?
C16 C12 C15 108.60(12) . . ?
C8 C13 H13A 109.5 . . ?
C8 C13 H13B 109.5 . . ?
C8 C13 H13C 109.5 . . ?
H13A C13 H13B 109.5 . . ?
H13A C13 H13C 109.5 . . ?
H13B C13 H13C 109.5 . . ?
C8 C14 H14A 109.5 . . ?
C8 C14 H14B 109.5 . . ?
C8 C14 H14C 109.5 . . ?
H14A C14 H14B 109.5 . . ?
H14A C14 H14C 109.5 . . ?
H14B C14 H14C 109.5 . . ?
C12 C15 H15A 109.5 . . ?
C12 C15 H15B 109.5 . . ?
C12 C15 H15C 109.5 . . ?
H15A C15 H15B 109.5 . . ?
H15A C15 H15C 109.5 . . ?
H15B C15 H15C 109.5 . . ?
C12 C16 H16A 109.5 . . ?
C12 C16 H16B 109.5 . . ?
C12 C16 H16C 109.5 . . ?
H16A C16 H16B 109.5 . . ?
H16A C16 H16C 109.5 . . ?
H16B C16 H16C 109.5 . . ?
O4 C17 H17A 109.5 . . ?
O4 C17 H17B 109.5 . . ?
O4 C17 H17C 109.5 . . ?
H17A C17 H17B 109.5 . . ?
H17A C17 H17C 109.5 . . ?
H17B C17 H17C 109.5 . . ?

loop_
_geom_bond_atom_site_label_1
_geom_bond_atom_site_label_2
_geom_bond_distance
_geom_bond_site_symmetry_2
_geom_bond_publ_flag
O1 N1 1.2272(17) . ?
O2 N1 1.2304(18) . ?
O3 N2 1.4691(14) . ?
O3 C7 1.4104(17) . ?
O4 C7 1.4157(18) . ?
O4 C17 1.433(2) . ?
N1 C1 1.470(2) . ?
N2 C8 1.4960(18) . ?
N2 C12 1.4927(19) . ?
C1 C2 1.389(2) . ?
C1 C6 1.397(2) . ?
C2 H2 0.9300 . ?
C2 C3 1.382(2) . ?
C3 H3 0.9300 . ?
C3 C4 1.388(2) . ?
C4 H4 0.9300 . ?
C4 C5 1.394(2) . ?
C5 H5 0.9300 . ?
C5 C6 1.389(2) . ?
C6 C7 1.529(2) . ?
C7 H7 0.9800 . ?
C8 C9 1.538(2) . ?
C8 C13 1.539(2) . ?
C8 C14 1.530(2) . ?
C9 H9A 0.9700 . ?
C9 H9B 0.9700 . ?
C9 C10 1.520(2) . ?
C10 H10A 0.9700 . ?
C10 H10B 0.9700 . ?
C10 C11 1.520(2) . ?
C11 H11A 0.9700 . ?
C11 H11B 0.9700 . ?
C11 C12 1.540(2) . ?
C12 C15 1.538(2) . ?
C12 C16 1.531(2) . ?
C13 H13A 0.9600 . ?
C13 H13B 0.9600 . ?
C13 H13C 0.9600 . ?
C14 H14A 0.9600 . ?
C14 H14B 0.9600 . ?
C14 H14C 0.9600 . ?
C15 H15A 0.9600 . ?
C15 H15B 0.9600 . ?
C15 H15C 0.9600 . ?
C16 H16A 0.9600 . ?
C16 H16B 0.9600 . ?
C16 H16C 0.9600 . ?
C17 H17A 0.9600 . ?
C17 H17B 0.9600 . ?
C17 H17C 0.9600 . ?
